data_1528762
loop_
_publ_author_name
'Nishimoto, S.'
'Ishigaki, T.'
'Harjo, S.'
'Matsuda, M.'
'Kamiyama, T.'
'Hoshikawa, A.'
'Miyake, M.'

_publ_section_title
;
 Structural change in a series of protonated layered perovskite compounds,
 H Ln Ti O4 (Ln = La, Nd and Y)
;
_journal_name_full 'Journal of Solid State Chemistry'
_journal_page_first 1892
_journal_page_last 1897
_journal_volume 179
_journal_year 2006
_chemical_formula_sum 'D Nd O4 Ti'
_chemical_name_systematic 'D Nd Ti O4'
_space_group_IT_number 129
_symmetry_space_group_name_Hall 'P 4ab 2ab -1ab'
_symmetry_space_group_name_H-M 'P 4/n m m :1'
_cell_angle_alpha 90
_cell_angle_beta 90
_cell_angle_gamma 90
_cell_formula_units_Z 2
_cell_length_a 3.7039
_cell_length_b 3.7039
_cell_length_c 12.0883
_cell_volume 165.838
_citation_journal_id_ASTM JSSCBI
_cod_data_source_file Nishimoto_JSSCBI_2006_1167.cif
_cod_data_source_block D1Nd1O4Ti1
_cod_original_cell_volume 165.8379
_cod_original_sg_symbol_Hall '-P 4a 2a (x-1/4,y+1/4,z)'
_cod_original_formula_sum 'D1 Nd1 O4 Ti1'
_cod_database_code 1528762

loop_
_symmetry_equiv_pos_as_xyz
x,y,z
-y+1/2,x+1/2,z
-x,-y,z
y+1/2,-x+1/2,z
x+1/2,-y+1/2,-z
y,x,-z
-x+1/2,y+1/2,-z
-y,-x,-z
-x+1/2,-y+1/2,-z
y,-x,-z
x+1/2,y+1/2,-z
-y,x,-z
-x,y,z
-y+1/2,-x+1/2,z
x,-y,z
y+1/2,x+1/2,z

loop_
_atom_site_label
_atom_site_type_symbol
_atom_site_fract_x
_atom_site_fract_y
_atom_site_fract_z
_atom_site_occupancy
_atom_site_U_iso_or_equiv
O3 O-2 0 0.5 0.4403 1 0.0
Ti1 Ti+4 0 0.5 0.2923 1 0.0
O1 O-2 0 0 0.2507 1 0.0
O2 O-2 0 0.5 0.0745 1 0.0
D1 D+1 0.069 0.322 0.4905 0.125 0.0
Nd1 Nd+3 0 0.5 0.8856 1 0.0
